data_7104555
loop_
_publ_author_name
'Ni, Jun'
'Zhang, Li-Yi'
'Wen, Hui-Min'
'Chen, Zhong-Ning'

_publ_section_title
;
 Luminescence vapochromic properties of a platinum(II) complex with
 5,5'-bis(trimethylsilylethynyl)-2,2'-bipyridine.
;
_journal_issue 25
_journal_name_full 'Chemical communications (Cambridge, England)'
_journal_page_first 3801
_journal_page_last 3803
_journal_paper_doi 10.1039/b901248f
_journal_volume 34
_journal_year 2009
_chemical_formula_sum 'C48 H46 N6 O Pt Si2'
_chemical_formula_weight 974.18
_chemical_name_systematic
;
?
;
_space_group_IT_number 15
_symmetry_cell_setting monoclinic
_symmetry_space_group_name_Hall '-C 2yc'
_symmetry_space_group_name_H-M 'C 1 2/c 1'
_atom_sites_solution_hydrogens geom
_atom_sites_solution_primary direct
_atom_sites_solution_secondary difmap
_audit_creation_method SHELXL-97
_cell_angle_alpha 90.00
_cell_angle_beta 99.285(5)
_cell_angle_gamma 90.00
_cell_formula_units_Z 8
_cell_length_a 28.870(3)
_cell_length_b 23.5279(12)
_cell_length_c 13.5575(9)
_cell_measurement_reflns_used 9524
_cell_measurement_temperature 113.1(1)
_cell_measurement_theta_max 27.4758
_cell_measurement_theta_min 3.0448
_cell_volume 9088.4(11)
_computing_cell_refinement 'CrystalClear (Rigaku/MSC Inc., 2005)'
_computing_data_collection 'CrystalClear (Rigaku/MSC Inc., 2005)'
_computing_data_reduction 'CrystalClear (Rigaku/MSC Inc., 2005)'
_computing_molecular_graphics 'Bruker SHELXTL'
_computing_publication_material 'Bruker SHELXTL'
_computing_structure_refinement 'SHELXL-97 (Sheldrick, 1997)'
_computing_structure_solution 'SHELXS-97 (Sheldrick, 1990)'
_diffrn_ambient_temperature 113.1(1)
_diffrn_measured_fraction_theta_full 0.986
_diffrn_measured_fraction_theta_max 0.986
_diffrn_measurement_device_type Saturn70
_diffrn_measurement_method '\w scans'
_diffrn_radiation_monochromator graphite
_diffrn_radiation_source 'fine-focus sealed tube'
_diffrn_radiation_type MoK\a
_diffrn_radiation_wavelength 0.71073
_diffrn_reflns_av_R_equivalents 0.0537
_diffrn_reflns_av_sigmaI/netI 0.0521
_diffrn_reflns_limit_h_max 29
_diffrn_reflns_limit_h_min -34
_diffrn_reflns_limit_k_max 27
_diffrn_reflns_limit_k_min -27
_diffrn_reflns_limit_l_max 16
_diffrn_reflns_limit_l_min -16
_diffrn_reflns_number 28346
_diffrn_reflns_theta_full 25.00
_diffrn_reflns_theta_max 25.00
_diffrn_reflns_theta_min 2.84
_exptl_absorpt_coefficient_mu 3.182
_exptl_absorpt_correction_T_max 1.0000
_exptl_absorpt_correction_T_min 0.1790
_exptl_absorpt_correction_type multi-scan
_exptl_absorpt_process_details 'SADABS, Bruker(2000)'
_exptl_crystal_colour Yellow
_exptl_crystal_density_diffrn 1.424
_exptl_crystal_density_method 'not measured'
_exptl_crystal_description Block
_exptl_crystal_F_000 3920
_exptl_crystal_size_max 0.8000
_exptl_crystal_size_mid 0.2000
_exptl_crystal_size_min 0.0800
_refine_diff_density_max 2.632
_refine_diff_density_min -1.527
_refine_diff_density_rms 0.128
_refine_ls_extinction_coef 0.00048(9)
_refine_ls_extinction_expression Fc^*^=kFc[1+0.001xFc^2^\l^3^/sin(2\q)]^-1/4^
_refine_ls_extinction_method SHELXL
_refine_ls_goodness_of_fit_ref 1.144
_refine_ls_hydrogen_treatment constr
_refine_ls_matrix_type full
_refine_ls_number_parameters 727
_refine_ls_number_reflns 7886
_refine_ls_number_restraints 390
_refine_ls_restrained_S_all 1.151
_refine_ls_R_factor_all 0.0635
_refine_ls_R_factor_gt 0.0538
_refine_ls_shift/su_max 0.001
_refine_ls_shift/su_mean 0.000
_refine_ls_structure_factor_coef Fsqd
_refine_ls_weighting_details 'calc w=1/[\s^2^(Fo^2^)+(0.0632P)^2^+44.6382P] where P=(Fo^2^+2Fc^2^)/3'
_refine_ls_weighting_scheme calc
_refine_ls_wR_factor_gt 0.1321
_refine_ls_wR_factor_ref 0.1422
_reflns_number_gt 6627
_reflns_number_total 7886
_reflns_threshold_expression >2sigma(I)
_cod_data_source_file b901248f.txt
_cod_data_source_block 1.THF
_cod_depositor_comments
;
The following automatic conversions were performed:
'_exptl_absorpt_correction_type' value 'Multi-scan' changed to
'multi-scan' according to
'/home/saulius/struct/CIF-dictionaries/cif_core.dic' dictionary named
'cif_core.dic' version 2.4.1 from 2010-06-29.

Automatic conversion script
Id: cif_fix_enum 1527 2010-12-29 10:47:43Z saulius 
;
_cod_original_sg_symbol_H-M C2/c
_cod_database_code 7104555

loop_
_symmetry_equiv_pos_as_xyz
'x, y, z'
'-x, y, -z+1/2'
'x+1/2, y+1/2, z'
'-x+1/2, y+1/2, -z+1/2'
'-x, -y, -z'
'x, -y, z-1/2'
'-x+1/2, -y+1/2, -z'
'x+1/2, -y+1/2, z-1/2'

loop_
_atom_site_label
_atom_site_type_symbol
_atom_site_fract_x
_atom_site_fract_y
_atom_site_fract_z
_atom_site_U_iso_or_equiv
_atom_site_adp_type
_atom_site_occupancy
_atom_site_symmetry_multiplicity
_atom_site_calc_flag
_atom_site_refinement_flags
_atom_site_disorder_assembly
_atom_site_disorder_group
Pt1 Pt 0.014979(9) 0.428598(10) 0.140658(18) 0.04063(16) Uani 1 1 d . . .
Si1 Si 0.08866(8) 0.75640(9) 0.22495(19) 0.0628(6) Uani 1 1 d . . .
Si2 Si -0.18853(10) 0.17733(11) 0.0462(2) 0.0794(8) Uani 1 1 d . . .
N1 N -0.01178(18) 0.5094(2) 0.1174(4) 0.0407(13) Uani 1 1 d . . .
N2 N -0.0553(2) 0.4112(2) 0.0924(4) 0.0427(13) Uani 1 1 d . . .
C1 C 0.0136(2) 0.5574(3) 0.1370(4) 0.0416(16) Uani 1 1 d . . .
H1A H 0.0455 0.5548 0.1613 0.050 Uiso 1 1 calc R . .
C2 C -0.0073(2) 0.6109(3) 0.1213(5) 0.0447(16) Uani 1 1 d . . .
C3 C -0.0550(2) 0.6147(3) 0.0854(5) 0.0427(15) Uani 1 1 d . . .
H3A H -0.0693 0.6501 0.0748 0.051 Uiso 1 1 calc R . .
C4 C -0.0812(2) 0.5655(3) 0.0657(5) 0.0429(16) Uani 1 1 d . . .
H4A H -0.1133 0.5672 0.0423 0.051 Uiso 1 1 calc R . .
C5 C -0.0587(2) 0.5141(3) 0.0817(4) 0.0403(15) Uani 1 1 d . . .
C6 C -0.0819(2) 0.4566(3) 0.0632(5) 0.0436(16) Uani 1 1 d . . .
C7 C -0.1293(3) 0.4518(3) 0.0225(5) 0.056(2) Uani 1 1 d . . .
H7A H -0.1470 0.4840 0.0018 0.068 Uiso 1 1 calc R . .
C8 C -0.1496(3) 0.3982(3) 0.0135(6) 0.060(2) Uani 1 1 d . . .
H8A H -0.1808 0.3937 -0.0157 0.072 Uiso 1 1 calc R . .
C9 C -0.1225(3) 0.3508(3) 0.0488(5) 0.0515(17) Uani 1 1 d . . .
C10 C -0.0748(2) 0.3591(3) 0.0862(5) 0.0455(16) Uani 1 1 d . . .
H10A H -0.0562 0.3278 0.1072 0.055 Uiso 1 1 calc R . .
C11 C 0.0221(2) 0.6611(3) 0.1451(5) 0.0418(15) Uani 1 1 d . . .
C12 C 0.0492(2) 0.6982(3) 0.1730(6) 0.0517(18) Uani 1 1 d . . .
C13 C 0.0826(4) 0.8149(4) 0.1317(9) 0.093(3) Uani 1 1 d . . .
H13A H 0.0921 0.8016 0.0711 0.140 Uiso 1 1 calc R . .
H13B H 0.1021 0.8462 0.1578 0.140 Uiso 1 1 calc R . .
H13C H 0.0504 0.8270 0.1180 0.140 Uiso 1 1 calc R . .
C14 C 0.1491(3) 0.7273(4) 0.2458(8) 0.078(3) Uani 1 1 d . . .
H14A H 0.1573 0.7155 0.1831 0.117 Uiso 1 1 calc R . .
H14B H 0.1507 0.6954 0.2902 0.117 Uiso 1 1 calc R . .
H14C H 0.1706 0.7561 0.2749 0.117 Uiso 1 1 calc R . .
C15 C 0.0711(4) 0.7805(4) 0.3433(7) 0.086(3) Uani 1 1 d . . .
H15A H 0.0913 0.8108 0.3710 0.130 Uiso 1 1 calc R . .
H15B H 0.0737 0.7494 0.3897 0.130 Uiso 1 1 calc R . .
H15C H 0.0392 0.7936 0.3307 0.130 Uiso 1 1 calc R . .
C16 C -0.1428(3) 0.2950(3) 0.0481(6) 0.059(2) Uani 1 1 d . . .
C17 C -0.1606(3) 0.2491(4) 0.0469(6) 0.067(2) Uani 1 1 d . . .
C18 C -0.2306(5) 0.1788(5) 0.1376(10) 0.130(5) Uani 1 1 d . . .
H18A H -0.2546 0.2065 0.1167 0.195 Uiso 1 1 calc R . .
H18B H -0.2141 0.1887 0.2025 0.195 Uiso 1 1 calc R . .
H18C H -0.2447 0.1420 0.1404 0.195 Uiso 1 1 calc R . .
C19 C -0.1427(4) 0.1241(5) 0.0805(11) 0.127(5) Uani 1 1 d . . .
H19A H -0.1567 0.0871 0.0801 0.191 Uiso 1 1 calc R . .
H19B H -0.1260 0.1323 0.1461 0.191 Uiso 1 1 calc RD . .
H19C H -0.1213 0.1250 0.0332 0.191 Uiso 1 1 calc R . .
C20 C -0.2206(4) 0.1643(4) -0.0815(8) 0.090(3) Uani 1 1 d . . .
H20A H -0.1988 0.1636 -0.1279 0.135 Uiso 1 1 calc R . .
H20B H -0.2431 0.1941 -0.0996 0.135 Uiso 1 1 calc R . .
H20C H -0.2365 0.1284 -0.0832 0.135 Uiso 1 1 calc RD . .
C21 C 0.0797(3) 0.4535(3) 0.1835(5) 0.0445(16) Uani 1 1 d . . .
C22 C 0.1178(2) 0.4736(3) 0.2123(5) 0.0455(16) Uani 1 1 d . A .
C23 C 0.1621(2) 0.4974(3) 0.2566(6) 0.0549(19) Uani 1 1 d D . .
C24 C 0.1737(8) 0.5546(5) 0.261(3) 0.054(9) Uani 0.50 1 d PD A 1
H24A H 0.1499 0.5810 0.2417 0.065 Uiso 0.50 1 calc PR A 1
N3 N 0.2188(5) 0.5747(7) 0.2911(16) 0.076(4) Uani 0.50 1 d PDU A 1
C25 C 0.2541(5) 0.5364(5) 0.3213(16) 0.072(3) Uani 0.50 1 d PDU A 1
C26 C 0.2460(5) 0.4791(5) 0.3192(16) 0.069(4) Uani 0.50 1 d PDU A 1
H26A H 0.2692 0.4530 0.3431 0.083 Uiso 0.50 1 calc PR A 1
C27 C 0.2013(4) 0.4629(7) 0.2794(19) 0.075(6) Uani 0.50 1 d PDU A 1
H27A H 0.1967 0.4243 0.2662 0.090 Uiso 0.50 1 calc PR A 1
C28 C 0.3029(6) 0.5520(6) 0.3651(18) 0.088(4) Uani 0.50 1 d PDU A 1
C29 C 0.3825(7) 0.5331(8) 0.437(2) 0.120(5) Uani 0.50 1 d PDU A 1
H29A H 0.4068 0.5074 0.4546 0.144 Uiso 0.50 1 calc PR A 1
C30 C 0.3912(7) 0.5905(8) 0.447(2) 0.113(5) Uani 0.50 1 d PDU A 1
H30A H 0.4206 0.6041 0.4749 0.135 Uiso 0.50 1 calc PR A 1
C31 C 0.3546(5) 0.6268(8) 0.4147(17) 0.095(4) Uani 0.50 1 d PDU A 1
H31A H 0.3605 0.6656 0.4187 0.114 Uiso 0.50 1 calc PR A 1
C32 C 0.3096(5) 0.6096(6) 0.3766(16) 0.080(4) Uani 0.50 1 d PDU A 1
H32A H 0.2853 0.6355 0.3597 0.096 Uiso 0.50 1 calc PR A 1
N4 N 0.3379(5) 0.5134(7) 0.3996(18) 0.113(4) Uani 0.50 1 d PDU A 1
C24' C 0.1664(13) 0.5555(5) 0.272(4) 0.088(15) Uani 0.50 1 d PD A 2
H24B H 0.1438 0.5799 0.2391 0.106 Uiso 0.50 1 calc PR A 2
N3' N 0.2042(7) 0.5774(8) 0.3368(17) 0.095(5) Uani 0.50 1 d PDU A 2
C25' C 0.2348(7) 0.5408(5) 0.3946(17) 0.082(4) Uani 0.50 1 d PDU A 2
C26' C 0.2285(5) 0.4839(4) 0.3843(13) 0.060(3) Uani 0.50 1 d PDU A 2
H26B H 0.2493 0.4594 0.4229 0.072 Uiso 0.50 1 calc PR A 2
C28' C 0.2734(8) 0.5555(7) 0.4746(18) 0.103(4) Uani 0.50 1 d PDU A 2
C27' C 0.1921(6) 0.4618(6) 0.3180(13) 0.062(5) Uani 0.50 1 d PDU A 2
H27B H 0.1876 0.4226 0.3142 0.075 Uiso 0.50 1 calc PR A 2
C29' C 0.3305(9) 0.5376(8) 0.6205(19) 0.134(5) Uani 0.50 1 d PDU A 2
H29B H 0.3444 0.5137 0.6713 0.161 Uiso 0.50 1 calc PR A 2
C30' C 0.3426(10) 0.5942(8) 0.6175(19) 0.135(6) Uani 0.50 1 d PDU A 2
H30B H 0.3640 0.6096 0.6692 0.162 Uiso 0.50 1 calc PR A 2
C31' C 0.3232(8) 0.6279(7) 0.5389(18) 0.127(5) Uani 0.50 1 d PDU A 2
H31B H 0.3364 0.6635 0.5321 0.152 Uiso 0.50 1 calc PR A 2
C32' C 0.2853(7) 0.6118(7) 0.4696(18) 0.110(5) Uani 0.50 1 d PDU A 2
H32B H 0.2692 0.6369 0.4232 0.132 Uiso 0.50 1 calc PR A 2
N4' N 0.2968(8) 0.5183(8) 0.5444(16) 0.131(5) Uani 0.50 1 d PDU A 2
C33 C 0.0337(3) 0.3491(3) 0.1516(6) 0.0549(18) Uani 1 1 d D B .
C34 C 0.0399(4) 0.2986(3) 0.1519(7) 0.077(3) Uani 1 1 d D . .
C35 C 0.0353(9) 0.2387(8) 0.164(2) 0.114(6) Uani 0.50 1 d PU B 1
C36 C 0.0527(9) 0.2032(7) 0.2487(19) 0.117(5) Uani 0.50 1 d PU B 1
H36A H 0.0696 0.2215 0.3039 0.140 Uiso 0.50 1 calc PR B 1
C37 C 0.0473(5) 0.1484(7) 0.2567(18) 0.118(5) Uani 0.50 1 d PU B 1
H37A H 0.0623 0.1289 0.3126 0.141 Uiso 0.50 1 calc PR B 1
C38 C 0.0213(9) 0.1223(8) 0.187(2) 0.125(5) Uani 0.50 1 d PU B 1
N5 N -0.0021(8) 0.1483(7) 0.1023(17) 0.125(5) Uani 0.50 1 d PU B 1
C39 C 0.0066(9) 0.2080(8) 0.092(2) 0.117(6) Uani 0.50 1 d PU B 1
H39A H -0.0078 0.2267 0.0350 0.140 Uiso 0.50 1 calc PR B 1
C40 C 0.0166(9) 0.0591(6) 0.2064(17) 0.157(6) Uani 0.50 1 d PDU . 1
C41 C -0.0088(10) 0.0254(7) 0.1338(13) 0.176(7) Uani 0.50 1 d PDU . 1
H41A H -0.0239 0.0421 0.0722 0.211 Uiso 0.50 1 d PR . 1
C42 C -0.0146(10) -0.0321(7) 0.1530(10) 0.188(7) Uani 0.50 1 d PDU . 1
H42A H -0.0314 -0.0562 0.1023 0.226 Uiso 0.50 1 d PR . 1
C43 C 0.0000 -0.0527(6) 0.2500 0.189(7) Uani 1 2 d SDU . 1
H43A H -0.0117 -0.0877 0.2728 0.226 Uiso 0.50 1 d PR . 1
C44 C 0.0346(10) -0.0225(7) 0.3114(17) 0.177(7) Uani 0.50 1 d PDU . 1
H44A H 0.0568 -0.0416 0.3608 0.212 Uiso 0.50 1 d PR . 1
N6 N 0.0378(9) 0.0355(6) 0.2961(17) 0.168(6) Uani 0.50 1 d PDU . 1
C35' C 0.0501(9) 0.2381(8) 0.143(2) 0.169(8) Uani 0.50 1 d PDU B 2
C36' C 0.0928(8) 0.2199(6) 0.1903(18) 0.171(7) Uani 0.50 1 d PDU B 2
H36B H 0.1116 0.2446 0.2329 0.205 Uiso 0.50 1 calc PRD B 2
C37' C 0.1084(8) 0.1665(7) 0.176(2) 0.165(7) Uani 0.50 1 d PDU B 2
H37B H 0.1385 0.1556 0.2054 0.198 Uiso 0.50 1 calc PR B 2
C38' C 0.0793(10) 0.1292(6) 0.120(2) 0.170(6) Uani 0.50 1 d PDU B 2
C39' C 0.0229(10) 0.2021(11) 0.079(3) 0.171(8) Uani 0.50 1 d PDU B 2
H39B H -0.0054 0.2146 0.0431 0.205 Uiso 0.50 1 calc PR B 2
N5' N 0.0374(10) 0.1476(8) 0.069(2) 0.179(7) Uani 0.50 1 d PDU B 2
C40' C 0.1016(11) 0.0741(7) 0.124(2) 0.180(6) Uani 0.50 1 d PDU B 2
C41' C 0.0712(10) 0.0343(10) 0.076(2) 0.185(7) Uani 0.50 1 d PDU B 2
H41B H 0.0423 0.0453 0.0400 0.222 Uiso 0.50 1 calc PR B 2
C42' C 0.0841(11) -0.0228(8) 0.080(2) 0.192(7) Uani 0.50 1 d PDU B 2
H42B H 0.0635 -0.0503 0.0499 0.230 Uiso 0.50 1 calc PR B 2
C43' C 0.1278(11) -0.0384(7) 0.131(3) 0.194(8) Uani 0.50 1 d PDU B 2
H43B H 0.1377 -0.0760 0.1285 0.233 Uiso 0.50 1 calc PR B 2
C44' C 0.1570(10) 0.0014(9) 0.184(3) 0.190(7) Uani 0.50 1 d PDU B 2
H44B H 0.1849 -0.0098 0.2235 0.228 Uiso 0.50 1 calc PR B 2
N6' N 0.1441(10) 0.0582(8) 0.179(2) 0.187(7) Uani 0.50 1 d PDU B 2
C01 C 0.1959(6) 0.7187(6) 0.5071(8) 0.201(8) Uani 1 1 d DU . .
H01A H 0.1847 0.7540 0.4747 0.242 Uiso 1 1 calc RD . .
H01B H 0.2197 0.7030 0.4722 0.242 Uiso 1 1 calc R . .
C02 C 0.2162(7) 0.7297(9) 0.6142(10) 0.211(8) Uani 1 1 d DU . .
H02A H 0.2494 0.7205 0.6267 0.253 Uiso 1 1 calc R . .
H02B H 0.2123 0.7692 0.6312 0.253 Uiso 1 1 calc R . .
C03 C 0.1899(6) 0.6923(7) 0.6729(7) 0.243(10) Uani 1 1 d DU . .
H03A H 0.1708 0.7146 0.7113 0.291 Uiso 1 1 calc R . .
H03B H 0.2112 0.6689 0.7185 0.291 Uiso 1 1 calc R . .
C04 C 0.1595(7) 0.6561(8) 0.5978(9) 0.213(9) Uani 1 1 d DU . .
H04A H 0.1720 0.6178 0.5987 0.256 Uiso 1 1 calc R . .
H04C H 0.1280 0.6541 0.6138 0.256 Uiso 1 1 calc R . .
O01 O 0.1584(4) 0.6800(5) 0.5040(7) 0.165(4) Uani 1 1 d DU . .

loop_
_atom_site_aniso_label
_atom_site_aniso_U_11
_atom_site_aniso_U_22
_atom_site_aniso_U_33
_atom_site_aniso_U_23
_atom_site_aniso_U_13
_atom_site_aniso_U_12
Pt1 0.0429(2) 0.0439(2) 0.0350(2) -0.00432(10) 0.00599(13) -0.00556(10)
Si1 0.0599(13) 0.0469(11) 0.0785(16) -0.0056(11) 0.0020(11) -0.0156(10)
Si2 0.0867(18) 0.0595(14) 0.0881(18) 0.0022(13) 0.0021(15) -0.0342(13)
N1 0.043(3) 0.050(3) 0.027(3) -0.002(2) -0.001(2) -0.008(3)
N2 0.052(3) 0.046(3) 0.032(3) -0.005(2) 0.014(3) -0.008(3)
C1 0.045(4) 0.047(4) 0.033(4) -0.005(3) 0.007(3) -0.008(3)
C2 0.050(4) 0.047(4) 0.039(4) 0.004(3) 0.013(3) -0.006(3)
C3 0.055(4) 0.036(3) 0.037(3) 0.003(3) 0.006(3) 0.002(3)
C4 0.030(3) 0.051(4) 0.046(4) 0.002(3) 0.001(3) -0.001(3)
C5 0.043(4) 0.058(4) 0.021(3) -0.008(3) 0.004(3) -0.010(3)
C6 0.047(4) 0.053(4) 0.028(3) -0.004(3) -0.001(3) -0.025(3)
C7 0.059(5) 0.055(4) 0.047(4) 0.008(4) -0.015(4) -0.016(4)
C8 0.054(5) 0.070(5) 0.051(4) 0.001(4) -0.008(4) -0.022(4)
C9 0.054(4) 0.052(4) 0.047(4) 0.001(3) 0.004(3) -0.019(3)
C10 0.052(4) 0.045(4) 0.039(3) -0.001(3) 0.005(3) -0.011(3)
C11 0.049(4) 0.033(3) 0.043(4) -0.002(3) 0.009(3) -0.010(3)
C12 0.031(3) 0.052(4) 0.067(5) 0.006(4) -0.006(3) 0.007(3)
C13 0.092(7) 0.056(5) 0.126(9) 0.004(6) -0.002(7) -0.026(5)
C14 0.055(5) 0.085(6) 0.092(7) -0.010(5) 0.005(5) -0.017(5)
C15 0.107(8) 0.068(6) 0.083(7) -0.025(5) 0.013(6) -0.010(5)
C16 0.063(5) 0.056(4) 0.053(4) 0.002(4) -0.002(4) -0.017(4)
C17 0.071(5) 0.063(5) 0.063(5) -0.001(4) -0.003(4) -0.024(4)
C18 0.154(12) 0.108(9) 0.135(11) -0.004(8) 0.045(10) -0.079(9)
C19 0.138(11) 0.071(7) 0.153(12) 0.024(7) -0.036(9) -0.037(7)
C20 0.092(7) 0.074(6) 0.100(7) -0.018(5) 0.002(6) -0.034(5)
C21 0.056(4) 0.046(4) 0.032(3) -0.005(3) 0.009(3) 0.003(3)
C22 0.037(4) 0.049(4) 0.049(4) -0.006(3) 0.002(3) -0.004(3)
C23 0.051(4) 0.052(4) 0.056(4) -0.002(4) -0.009(4) -0.008(3)
C24 0.059(17) 0.051(15) 0.047(13) 0.013(12) -0.009(12) -0.009(11)
N3 0.056(8) 0.069(8) 0.095(10) 0.006(8) -0.010(8) -0.011(6)
C25 0.050(6) 0.054(6) 0.101(8) -0.005(6) -0.020(6) -0.006(5)
C26 0.046(7) 0.041(6) 0.107(9) -0.010(7) -0.029(7) 0.006(5)
C27 0.056(9) 0.046(8) 0.115(12) -0.006(8) -0.013(9) -0.002(7)
C28 0.062(6) 0.072(6) 0.118(8) -0.001(7) -0.024(6) -0.013(6)
C29 0.084(8) 0.105(9) 0.154(11) -0.011(9) -0.033(8) -0.018(8)
C30 0.082(8) 0.102(9) 0.139(10) -0.006(9) -0.027(8) -0.024(8)
C31 0.071(8) 0.081(8) 0.121(10) 0.000(8) -0.023(8) -0.025(7)
C32 0.055(7) 0.063(7) 0.108(9) 0.003(7) -0.025(7) -0.018(6)
N4 0.076(7) 0.098(8) 0.151(10) -0.006(8) -0.029(8) -0.018(7)
C24' 0.054(14) 0.08(2) 0.11(3) -0.03(2) -0.022(19) 0.013(14)
N3' 0.076(10) 0.080(9) 0.119(11) -0.009(9) -0.019(9) 0.002(8)
C25' 0.065(7) 0.061(6) 0.109(8) -0.016(7) -0.021(7) -0.006(6)
C26' 0.046(7) 0.044(6) 0.080(8) -0.010(6) -0.021(6) -0.005(5)
C28' 0.085(8) 0.074(7) 0.130(9) -0.023(7) -0.040(7) -0.006(6)
C27' 0.055(8) 0.049(8) 0.070(10) -0.008(7) -0.026(7) -0.008(7)
C29' 0.122(10) 0.099(9) 0.154(11) -0.035(9) -0.060(9) -0.011(8)
C30' 0.122(10) 0.096(9) 0.160(12) -0.038(9) -0.058(9) -0.018(8)
C31' 0.110(10) 0.087(9) 0.160(11) -0.032(9) -0.048(9) -0.023(8)
C32' 0.094(9) 0.072(8) 0.145(10) -0.026(8) -0.043(8) -0.014(7)
N4' 0.120(9) 0.099(8) 0.150(10) -0.026(8) -0.052(8) -0.002(8)
C33 0.051(4) 0.053(4) 0.058(5) -0.011(4) 0.001(3) -0.012(4)
C34 0.086(7) 0.058(5) 0.074(6) -0.025(4) -0.021(5) 0.014(5)
C35 0.130(10) 0.042(7) 0.128(10) -0.028(7) -0.103(9) 0.031(7)
C36 0.139(10) 0.042(6) 0.134(10) -0.009(7) -0.086(9) 0.014(7)
C37 0.142(10) 0.037(6) 0.138(10) 0.000(7) -0.089(9) 0.015(7)
C38 0.138(9) 0.043(6) 0.157(9) 0.004(6) -0.091(8) 0.027(6)
N5 0.123(9) 0.057(6) 0.155(10) -0.021(7) -0.098(8) 0.032(7)
C39 0.131(10) 0.039(6) 0.141(10) -0.035(7) -0.096(9) 0.029(7)
C40 0.169(11) 0.064(7) 0.203(12) -0.002(7) -0.075(9) 0.023(7)
C41 0.181(13) 0.080(9) 0.232(14) -0.004(9) -0.075(11) 0.017(9)
C42 0.193(14) 0.091(9) 0.246(15) -0.002(8) -0.073(12) 0.008(8)
C43 0.198(14) 0.091(8) 0.244(15) 0.000 -0.066(12) 0.000
C44 0.194(14) 0.073(9) 0.232(14) 0.009(8) -0.060(12) -0.001(8)
N6 0.190(13) 0.065(7) 0.217(13) 0.015(8) -0.062(11) 0.007(8)
C35' 0.27(2) 0.055(9) 0.179(15) -0.042(10) 0.032(14) 0.032(11)
C36' 0.273(19) 0.054(8) 0.183(14) -0.034(9) 0.031(14) 0.037(10)
C37' 0.270(19) 0.046(7) 0.181(14) -0.034(9) 0.044(13) 0.040(10)
C38' 0.275(18) 0.053(7) 0.191(13) -0.021(8) 0.065(12) 0.025(9)
C39' 0.274(19) 0.060(9) 0.182(14) -0.039(10) 0.045(14) 0.019(11)
N5' 0.280(19) 0.072(8) 0.192(14) -0.030(9) 0.058(13) 0.014(10)
C40' 0.279(18) 0.067(8) 0.209(14) -0.009(9) 0.088(13) 0.022(9)
C41' 0.281(19) 0.071(9) 0.221(15) -0.003(10) 0.097(14) 0.015(11)
C42' 0.29(2) 0.081(10) 0.229(16) 0.001(11) 0.099(15) 0.014(12)
C43' 0.29(2) 0.082(10) 0.232(16) 0.000(11) 0.098(15) 0.014(12)
C44' 0.28(2) 0.081(10) 0.227(16) 0.001(11) 0.099(14) 0.020(11)
N6' 0.284(19) 0.076(8) 0.220(15) -0.004(10) 0.096(14) 0.024(11)
C01 0.196(16) 0.264(19) 0.133(13) -0.017(13) -0.007(12) -0.115(15)
C02 0.207(17) 0.29(2) 0.114(12) -0.001(14) -0.028(12) -0.103(16)
C03 0.32(2) 0.229(18) 0.144(14) 0.038(13) -0.062(15) -0.187(16)
C04 0.227(17) 0.266(18) 0.121(12) 0.038(13) -0.050(12) -0.159(15)
O01 0.140(8) 0.227(12) 0.123(7) -0.007(8) 0.005(6) -0.098(8)

loop_
_atom_type_symbol
_atom_type_description
_atom_type_scat_dispersion_real
_atom_type_scat_dispersion_imag
_atom_type_scat_source
C C 0.0033 0.0016 'International Tables Vol C Tables 4.2.6.8 and 6.1.1.4'
H H 0.0000 0.0000 'International Tables Vol C Tables 4.2.6.8 and 6.1.1.4'
N N 0.0061 0.0033 'International Tables Vol C Tables 4.2.6.8 and 6.1.1.4'
O O 0.0106 0.0060 'International Tables Vol C Tables 4.2.6.8 and 6.1.1.4'
Si Si 0.0817 0.0704 'International Tables Vol C Tables 4.2.6.8 and 6.1.1.4'
Pt Pt -1.7033 8.3905 'International Tables Vol C Tables 4.2.6.8 and 6.1.1.4'

loop_
_geom_angle_atom_site_label_1
_geom_angle_atom_site_label_2
_geom_angle_atom_site_label_3
_geom_angle
_geom_angle_site_symmetry_1
_geom_angle_site_symmetry_3
_geom_angle_publ_flag
C33 Pt1 C21 91.4(3) . . ?
C33 Pt1 N1 173.1(2) . . ?
C21 Pt1 N1 94.9(2) . . ?
C33 Pt1 N2 94.6(3) . . ?
C21 Pt1 N2 174.0(2) . . ?
N1 Pt1 N2 79.0(2) . . ?
C33 Pt1 Pt1 92.4(2) . 2 ?
C21 Pt1 Pt1 96.43(19) . 2 ?
N1 Pt1 Pt1 89.50(14) . 2 ?
N2 Pt1 Pt1 84.04(14) . 2 ?
C12 Si1 C15 108.7(4) . . ?
C12 Si1 C14 107.0(4) . . ?
C15 Si1 C14 111.3(5) . . ?
C12 Si1 C13 107.8(4) . . ?
C15 Si1 C13 110.8(5) . . ?
C14 Si1 C13 111.1(5) . . ?
C19 Si2 C20 110.9(6) . . ?
C19 Si2 C17 108.9(5) . . ?
C20 Si2 C17 107.7(4) . . ?
C19 Si2 C18 111.4(7) . . ?
C20 Si2 C18 110.0(6) . . ?
C17 Si2 C18 107.8(5) . . ?
C1 N1 C5 118.6(6) . . ?
C1 N1 Pt1 124.4(4) . . ?
C5 N1 Pt1 117.0(4) . . ?
C6 N2 C10 119.6(6) . . ?
C6 N2 Pt1 114.9(4) . . ?
C10 N2 Pt1 125.4(5) . . ?
N1 C1 C2 121.1(6) . . ?
C3 C2 C1 119.4(6) . . ?
C3 C2 C11 122.2(6) . . ?
C1 C2 C11 118.4(6) . . ?
C4 C3 C2 119.6(6) . . ?
C5 C4 C3 118.4(6) . . ?
N1 C5 C4 123.0(6) . . ?
N1 C5 C6 112.0(6) . . ?
C4 C5 C6 125.1(6) . . ?
N2 C6 C7 122.1(6) . . ?
N2 C6 C5 116.6(6) . . ?
C7 C6 C5 121.2(7) . . ?
C8 C7 C6 118.7(8) . . ?
C7 C8 C9 119.3(7) . . ?
C8 C9 C10 118.3(6) . . ?
C8 C9 C16 121.3(7) . . ?
C10 C9 C16 120.3(7) . . ?
N2 C10 C9 121.7(7) . . ?
C12 C11 C2 172.1(7) . . ?
C11 C12 Si1 175.3(7) . . ?
C17 C16 C9 178.6(9) . . ?
C16 C17 Si2 179.5(9) . . ?
C22 C21 Pt1 173.8(6) . . ?
C21 C22 C23 174.3(8) . . ?
C27' C23 C24' 118.2(14) . . ?
C27' C23 C24 116.1(12) . . ?
C24' C23 C24 12(4) . . ?
C27' C23 C27 26.0(14) . . ?
C24' C23 C27 119.5(15) . . ?
C24 C23 C27 112.0(13) . . ?
C27' C23 C22 116.5(9) . . ?
C24' C23 C22 120.1(13) . . ?
C24 C23 C22 126.1(10) . . ?
C27 C23 C22 120.4(9) . . ?
N3 C24 C23 123.7(17) . . ?
C25 N3 C24 118.8(17) . . ?
C26 C25 N3 121.7(14) . . ?
C26 C25 C28 113.6(12) . . ?
N3 C25 C28 124.6(12) . . ?
C25 C26 C27 115.5(14) . . ?
C26 C27 C23 127.4(15) . . ?
C32 C28 N4 121.7(15) . . ?
C32 C28 C25 113.4(12) . . ?
N4 C28 C25 124.6(12) . . ?
C30 C29 N4 120.7(19) . . ?
C31 C30 C29 117.3(19) . . ?
C30 C31 C32 124.5(18) . . ?
C28 C32 C31 116.1(15) . . ?
C29 N4 C28 119.3(17) . . ?
N3' C24' C23 120(2) . . ?
C24' N3' C25' 120(2) . . ?
C26' C25' N3' 119.5(15) . . ?
C26' C25' C28' 112.5(13) . . ?
N3' C25' C28' 127.8(13) . . ?
C25' C26' C27' 121.2(13) . . ?
C32' C28' N4' 123.1(17) . . ?
C32' C28' C25' 110.9(14) . . ?
N4' C28' C25' 125.9(14) . . ?
C26' C27' C23 120.3(13) . . ?
N4' C29' C30' 116.7(19) . . ?
C31' C30' C29' 120.5(19) . . ?
C30' C31' C32' 123(2) . . ?
C28' C32' C31' 114.2(17) . . ?
C29' N4' C28' 120.8(18) . . ?
C34 C33 Pt1 171.9(7) . . ?
C33 C34 C35 163.9(17) . . ?
C33 C34 C35' 173.7(17) . . ?
C35 C34 C35' 22(2) . . ?
C39 C35 C34 119.7(17) . . ?
C39 C35 C36 110.6(19) . . ?
C34 C35 C36 129.3(15) . . ?
C37 C36 C35 127.3(18) . . ?
C38 C37 C36 118.7(19) . . ?
C37 C38 N5 124.0(18) . . ?
C37 C38 C40 113.8(18) . . ?
N5 C38 C40 122.2(19) . . ?
C38 N5 C39 116.3(16) . . ?
C35 C39 N5 123(2) . . ?
C41 C40 N6 120.3(7) . . ?
C41 C40 C38 119.3(16) . . ?
N6 C40 C38 120.3(16) . . ?
C41 C40 C40 102.0(18) . 2 ?
N6 C40 C40 66.0(18) . 2 ?
C38 C40 C40 101.8(16) . 2 ?
C41 C40 N6 53.2(14) . 2 ?
N6 C40 N6 99.5(15) . 2 ?
C38 C40 N6 115.7(17) . 2 ?
C40 C40 N6 49.6(14) 2 2 ?
C40 C41 N6 73.9(18) . 2 ?
C40 C41 C42 119.4(8) . . ?
N6 C41 C42 86.3(13) 2 . ?
C40 C41 C44 108.0(10) . 2 ?
N6 C41 C44 54.8(11) 2 2 ?
C42 C41 C44 31.7(14) . 2 ?
C44 C42 C41 88(2) 2 . ?
C44 C42 C43 71.7(13) 2 . ?
C41 C42 C43 118.9(8) . . ?
C44 C42 N6 41.5(18) 2 2 ?
C41 C42 N6 46.6(12) . 2 ?
C43 C42 N6 91.0(13) . 2 ?
C44 C43 C44 118.6(16) 2 . ?
C44 C43 C42 117.7(9) 2 2 ?
C44 C43 C42 35.1(19) . 2 ?
C44 C43 C42 35.1(19) 2 . ?
C44 C43 C42 117.7(9) . . ?
C42 C43 C42 139.7(14) 2 . ?
C42 C44 N6 115(3) 2 . ?
C42 C44 C43 73.2(13) 2 . ?
N6 C44 C43 118.1(9) . . ?
C42 C44 C41 61(2) 2 2 ?
N6 C44 C41 54.7(17) . 2 ?
C43 C44 C41 107(2) . 2 ?
C41 N6 C40 116(2) 2 . ?
C41 N6 C44 70.5(19) 2 . ?
C40 N6 C44 119.7(8) . . ?
C41 N6 C40 52.9(14) 2 2 ?
C40 N6 C40 64(2) . 2 ?
C44 N6 C40 104.3(18) . 2 ?
C41 N6 C42 47.1(9) 2 2 ?
C40 N6 C42 121.6(11) . 2 ?
C44 N6 C42 23.7(17) . 2 ?
C40 N6 C42 84.2(14) 2 2 ?
C36' C35' C39' 119.2(8) . . ?
C36' C35' C34 116.4(15) . . ?
C39' C35' C34 123.6(16) . . ?
C37' C36' C35' 121.3(8) . . ?
C36' C37' C38' 119.1(8) . . ?
N5' C38' C37' 119.7(8) . . ?
N5' C38' C40' 131.2(19) . . ?
C37' C38' C40' 109.1(19) . . ?
N5' C39' C35' 119.5(8) . . ?
C38' N5' C39' 120.9(8) . . ?
C41' C40' N6' 121.1(8) . . ?
C41' C40' C38' 110(2) . . ?
N6' C40' C38' 128(2) . . ?
C40' C41' C42' 119.3(8) . . ?
C43' C42' C41' 119.7(8) . . ?
C42' C43' C44' 120.5(8) . . ?
C43' C44' N6' 119.3(8) . . ?
C40' N6' C44' 119.8(8) . . ?
O01 C01 C02 108.7(5) . . ?
C03 C02 C01 105.3(5) . . ?
C02 C03 C04 105.5(6) . . ?
O01 C04 C03 108.5(6) . . ?
C04 O01 C01 109.3(6) . . ?

loop_
_geom_bond_atom_site_label_1
_geom_bond_atom_site_label_2
_geom_bond_distance
_geom_bond_site_symmetry_2
_geom_bond_publ_flag
Pt1 C33 1.946(7) . ?
Pt1 C21 1.955(7) . ?
Pt1 N1 2.058(5) . ?
Pt1 N2 2.069(6) . ?
Pt1 Pt1 3.2196(5) 2 ?
Si1 C12 1.847(8) . ?
Si1 C15 1.848(10) . ?
Si1 C14 1.853(9) . ?
Si1 C13 1.858(10) . ?
Si2 C19 1.826(12) . ?
Si2 C20 1.852(10) . ?
Si2 C17 1.870(8) . ?
Si2 C18 1.870(13) . ?
N1 C1 1.348(9) . ?
N1 C5 1.366(8) . ?
N2 C6 1.339(9) . ?
N2 C10 1.346(8) . ?
C1 C2 1.397(10) . ?
C2 C3 1.388(10) . ?
C2 C11 1.460(9) . ?
C3 C4 1.386(9) . ?
C4 C5 1.374(9) . ?
C5 C6 1.512(9) . ?
C6 C7 1.397(10) . ?
C7 C8 1.388(11) . ?
C8 C9 1.400(11) . ?
C9 C10 1.401(10) . ?
C9 C16 1.438(10) . ?
C11 C12 1.192(9) . ?
C16 C17 1.196(10) . ?
C21 C22 1.203(9) . ?
C22 C23 1.435(9) . ?
C23 C27' 1.384(9) . ?
C23 C24' 1.386(10) . ?
C23 C24 1.387(9) . ?
C23 C27 1.388(9) . ?
C24 N3 1.383(10) . ?
N3 C25 1.372(10) . ?
C25 C26 1.368(9) . ?
C25 C28 1.48(2) . ?
C26 C27 1.370(10) . ?
C28 C32 1.374(10) . ?
C28 N4 1.384(10) . ?
C29 C30 1.375(10) . ?
C29 N4 1.382(10) . ?
C30 C31 1.375(10) . ?
C31 C32 1.376(10) . ?
C24' N3' 1.382(10) . ?
N3' C25' 1.383(10) . ?
C25' C26' 1.357(9) . ?
C25' C28' 1.47(2) . ?
C26' C27' 1.369(9) . ?
C28' C32' 1.374(10) . ?
C28' N4' 1.382(10) . ?
C29' N4' 1.376(10) . ?
C29' C30' 1.378(10) . ?
C30' C31' 1.374(10) . ?
C31' C32' 1.374(10) . ?
C33 C34 1.201(8) . ?
C34 C35 1.43(2) . ?
C34 C35' 1.463(17) . ?
C35 C39 1.37(2) . ?
C35 C36 1.45(3) . ?
C36 C37 1.30(2) . ?
C37 C38 1.27(2) . ?
C38 N5 1.38(3) . ?
C38 C40 1.52(2) . ?
N5 C39 1.44(3) . ?
C40 C41 1.379(9) . ?
C40 N6 1.385(9) . ?
C40 C40 1.64(6) 2 ?
C40 N6 1.66(4) 2 ?
C41 N6 1.38(4) 2 ?
C41 C42 1.394(9) . ?
C41 C44 1.60(4) 2 ?
C42 C44 0.84(4) 2 ?
C42 C43 1.401(9) . ?
C42 N6 1.90(3) 2 ?
C43 C44 1.389(9) 2 ?
C43 C44 1.389(9) . ?
C43 C42 1.401(9) 2 ?
C44 C42 0.84(4) 2 ?
C44 N6 1.386(9) . ?
C44 C41 1.60(4) 2 ?
N6 C41 1.38(4) 2 ?
N6 C40 1.66(4) 2 ?
N6 C42 1.90(3) 2 ?
C35' C36' 1.362(9) . ?
C35' C39' 1.365(9) . ?
C36' C37' 1.358(8) . ?
C37' C38' 1.364(9) . ?
C38' N5' 1.361(9) . ?
C38' C40' 1.44(2) . ?
C39' N5' 1.362(9) . ?
C40' C41' 1.374(9) . ?
C40' N6' 1.381(9) . ?
C41' C42' 1.393(9) . ?
C42' C43' 1.382(9) . ?
C43' C44' 1.385(9) . ?
C44' N6' 1.386(9) . ?
C01 O01 1.409(8) . ?
C01 C02 1.498(8) . ?
C02 C03 1.477(9) . ?
C03 C04 1.498(8) . ?
C04 O01 1.386(8) . ?
